data_4025651
loop_
_publ_author_name
'Andrei Poloukhtine'
'Valentin Rassadin'
'Alexander Kuzmin'
'Vladimir V. Popik'

_publ_section_title
;
 Nucleophilic Cycloaromatization of Ynamide-Terminated Enediynes
;
_journal_name_full 'Journal of Organic Chemistry'
_journal_page_first 5953
_journal_page_last 5962
_journal_paper_doi 10.1021/jo101238x
_journal_volume 75
_journal_year 2010
_chemical_formula_sum 'C23 H23 N O3 S'
_chemical_formula_weight 393.48
_chemical_name_systematic
; 
 ? 
;
_space_group_IT_number 33
_symmetry_cell_setting orthorhombic
_symmetry_space_group_name_Hall 'P 2c -2n'
_symmetry_space_group_name_H-M 'P n a 21'
_atom_sites_solution_hydrogens geom
_atom_sites_solution_primary direct
_atom_sites_solution_secondary difmap
_audit_creation_method SHELXL-97
_cell_angle_alpha 90.00
_cell_angle_beta 90.00
_cell_angle_gamma 90.00
_cell_formula_units_Z 8
_cell_length_a 15.5890(9)
_cell_length_b 5.7040(3)
_cell_length_c 44.433(2)
_cell_measurement_temperature 273(2)
_cell_volume 3951.0(4)
_computing_structure_refinement 'SHELXL-97 (Sheldrick, 1997)'
_computing_structure_solution 'SHELXS-97 (Sheldrick, 1990)'
_diffrn_ambient_temperature 273(2)
_diffrn_measured_fraction_theta_full 0.997
_diffrn_measured_fraction_theta_max 0.997
_diffrn_radiation_monochromator graphite
_diffrn_radiation_source 'fine-focus sealed tube'
_diffrn_radiation_type MoK\a
_diffrn_radiation_wavelength 0.71073
_diffrn_reflns_av_R_equivalents 0.0686
_diffrn_reflns_av_sigmaI/netI 0.0496
_diffrn_reflns_limit_h_max 20
_diffrn_reflns_limit_h_min -20
_diffrn_reflns_limit_k_max 7
_diffrn_reflns_limit_k_min -7
_diffrn_reflns_limit_l_max 59
_diffrn_reflns_limit_l_min -59
_diffrn_reflns_number 51417
_diffrn_reflns_theta_full 28.36
_diffrn_reflns_theta_max 28.36
_diffrn_reflns_theta_min 2.61
_exptl_absorpt_coefficient_mu 0.188
_exptl_absorpt_correction_T_max 0.9907
_exptl_absorpt_correction_T_min 0.9616
_exptl_absorpt_correction_type multi-scan
_exptl_absorpt_process_details 'BRUKER SADABS'
_exptl_crystal_colour colorless
_exptl_crystal_density_diffrn 1.323
_exptl_crystal_density_method 'not measured'
_exptl_crystal_F_000 1664
_exptl_crystal_size_max 0.21
_exptl_crystal_size_mid 0.15
_exptl_crystal_size_min 0.05
_refine_diff_density_max 0.221
_refine_diff_density_min -0.241
_refine_diff_density_rms 0.040
_refine_ls_abs_structure_details 'Flack H D (1983), Acta Cryst. A39, 876-881'
_refine_ls_abs_structure_Flack 0.66(7)
_refine_ls_extinction_method none
_refine_ls_goodness_of_fit_ref 1.007
_refine_ls_hydrogen_treatment constr
_refine_ls_matrix_type full
_refine_ls_number_parameters 505
_refine_ls_number_reflns 9871
_refine_ls_number_restraints 1
_refine_ls_restrained_S_all 1.007
_refine_ls_R_factor_all 0.0921
_refine_ls_R_factor_gt 0.0479
_refine_ls_shift/su_max 0.000
_refine_ls_shift/su_mean 0.000
_refine_ls_structure_factor_coef Fsqd
_refine_ls_weighting_details 'calc w=1/[\s^2^(Fo^2^)+(0.0534P)^2^+0.4379P] where P=(Fo^2^+2Fc^2^)/3'
_refine_ls_weighting_scheme calc
_refine_ls_wR_factor_gt 0.0997
_refine_ls_wR_factor_ref 0.1180
_reflns_number_gt 6352
_reflns_number_total 9871
_reflns_threshold_expression >2sigma(I)
_cod_data_source_file jo101238x_si_006.cif
_cod_data_source_block j1
_cod_database_code 4025651

loop_
_symmetry_equiv_pos_as_xyz
'x, y, z'
'-x, -y, z+1/2'
'x+1/2, -y+1/2, z'
'-x+1/2, y+1/2, z+1/2'

loop_
_atom_site_label
_atom_site_type_symbol
_atom_site_fract_x
_atom_site_fract_y
_atom_site_fract_z
_atom_site_U_iso_or_equiv
_atom_site_adp_type
_atom_site_occupancy
_atom_site_symmetry_multiplicity
_atom_site_calc_flag
_atom_site_refinement_flags
_atom_site_disorder_assembly
_atom_site_disorder_group
S1 S 0.22392(5) 0.36998(15) 0.214279(19) 0.0442(2) Uani 1 1 d . . .
N1 N 0.19603(15) 0.5551(4) 0.18675(5) 0.0373(6) Uani 1 1 d . . .
O1 O 0.32178(14) 0.4792(5) 0.16341(5) 0.0593(6) Uani 1 1 d . . .
O2 O 0.15636(15) 0.3880(5) 0.23583(6) 0.0661(8) Uani 1 1 d . . .
O3 O 0.24312(18) 0.1456(4) 0.20158(6) 0.0650(7) Uani 1 1 d . . .
C1 C 0.11965(18) 0.7099(6) 0.19137(8) 0.0408(7) Uani 1 1 d . . .
H1A H 0.1216 0.8336 0.1764 0.049 Uiso 1 1 calc R . .
H1B H 0.1251 0.7836 0.2109 0.049 Uiso 1 1 calc R . .
C2 C 0.0317(2) 0.5945(6) 0.18969(8) 0.0487(8) Uani 1 1 d . . .
H2A H 0.0285 0.4772 0.2055 0.058 Uiso 1 1 calc R . .
H2B H -0.0111 0.7128 0.1942 0.058 Uiso 1 1 calc R . .
C3 C 0.0066(2) 0.4771(6) 0.16005(8) 0.0554(9) Uani 1 1 d . . .
H3A H -0.0555 0.4714 0.1587 0.066 Uiso 1 1 calc R . .
H3B H 0.0273 0.5724 0.1435 0.066 Uiso 1 1 calc R . .
C4 C 0.0415(2) 0.2329(6) 0.15668(11) 0.0550(11) Uani 1 1 d . . .
H4A H 0.1036 0.2396 0.1574 0.066 Uiso 1 1 calc R . .
H4B H 0.0223 0.1393 0.1736 0.066 Uiso 1 1 calc R . .
C5 C 0.0147(2) 0.1126(6) 0.12788(9) 0.0567(9) Uani 1 1 d . . .
H5A H -0.0375 0.0336 0.1275 0.068 Uiso 1 1 calc R . .
C6 C 0.0622(2) 0.1141(6) 0.10308(9) 0.0561(9) Uani 1 1 d . . .
H6A H 0.0431 0.0271 0.0867 0.067 Uiso 1 1 calc R . .
C7 C 0.1412(2) 0.2414(6) 0.09986(9) 0.0488(9) Uani 1 1 d . . .
C8 C 0.2035(2) 0.3546(6) 0.09689(7) 0.0477(8) Uani 1 1 d . . .
C9 C 0.27398(19) 0.5154(6) 0.09183(7) 0.0431(7) Uani 1 1 d . . .
C10 C 0.3279(2) 0.4826(7) 0.06682(7) 0.0503(8) Uani 1 1 d . . .
H10A H 0.3220 0.3493 0.0549 0.060 Uiso 1 1 calc R . .
C11 C 0.3893(2) 0.6464(7) 0.05982(8) 0.0550(9) Uani 1 1 d . . .
H11A H 0.4241 0.6256 0.0430 0.066 Uiso 1 1 calc R . .
C12 C 0.3994(2) 0.8417(7) 0.07775(8) 0.0572(10) Uani 1 1 d . . .
H12A H 0.4413 0.9522 0.0731 0.069 Uiso 1 1 calc R . .
C13 C 0.3474(2) 0.8735(6) 0.10262(7) 0.0495(8) Uani 1 1 d . . .
H13A H 0.3543 1.0068 0.1144 0.059 Uiso 1 1 calc R . .
C14 C 0.28515(19) 0.7108(6) 0.11026(8) 0.0408(8) Uani 1 1 d . . .
C15 C 0.22958(19) 0.7451(6) 0.13743(9) 0.0431(9) Uani 1 1 d . . .
H15A H 0.2342 0.9064 0.1441 0.052 Uiso 1 1 calc R . .
H15B H 0.1702 0.7164 0.1320 0.052 Uiso 1 1 calc R . .
C16 C 0.2545(2) 0.5833(5) 0.16302(7) 0.0406(7) Uani 1 1 d . . .
C17 C 0.31725(18) 0.4838(5) 0.23095(6) 0.0367(7) Uani 1 1 d . . .
C18 C 0.3916(2) 0.3578(6) 0.23004(7) 0.0479(8) Uani 1 1 d . . .
H18A H 0.3945 0.2199 0.2189 0.057 Uiso 1 1 calc R . .
C19 C 0.4628(2) 0.4359(7) 0.24568(8) 0.0555(9) Uani 1 1 d . . .
H19A H 0.5132 0.3488 0.2452 0.067 Uiso 1 1 calc R . .
C20 C 0.4600(2) 0.6426(6) 0.26218(7) 0.0469(8) Uani 1 1 d . . .
C21 C 0.3849(2) 0.7677(7) 0.26229(10) 0.0555(10) Uani 1 1 d . . .
H21A H 0.3825 0.9082 0.2729 0.067 Uiso 1 1 calc R . .
C22 C 0.3126(2) 0.6912(6) 0.24711(9) 0.0509(9) Uani 1 1 d . . .
H22A H 0.2619 0.7772 0.2478 0.061 Uiso 1 1 calc R . .
C23 C 0.5378(3) 0.7257(9) 0.27985(13) 0.0770(14) Uani 1 1 d . . .
H23A H 0.5247 0.8713 0.2896 0.115 Uiso 1 1 calc R . .
H23B H 0.5853 0.7478 0.2664 0.115 Uiso 1 1 calc R . .
H23C H 0.5527 0.6103 0.2947 0.115 Uiso 1 1 calc R . .
S2 S 0.04077(5) 0.62105(14) 0.375077(18) 0.04425(19) Uani 1 1 d . . .
N2 N 0.06918(16) 0.4327(4) 0.40217(5) 0.0371(6) Uani 1 1 d . . .
O4 O -0.05578(15) 0.5043(5) 0.42608(5) 0.0595(7) Uani 1 1 d . . .
O5 O 0.10783(15) 0.6037(5) 0.35318(5) 0.0659(7) Uani 1 1 d . . .
O6 O 0.02317(18) 0.8420(4) 0.38839(6) 0.0656(8) Uani 1 1 d . . .
C24 C 0.14560(18) 0.2797(6) 0.39707(8) 0.0386(7) Uani 1 1 d . . .
H24A H 0.1398 0.2085 0.3774 0.046 Uiso 1 1 calc R . .
H24B H 0.1439 0.1540 0.4118 0.046 Uiso 1 1 calc R . .
C25 C 0.2339(2) 0.3942(6) 0.39879(7) 0.0467(8) Uani 1 1 d . . .
H25A H 0.2372 0.5107 0.3829 0.056 Uiso 1 1 calc R . .
H25B H 0.2764 0.2750 0.3943 0.056 Uiso 1 1 calc R . .
C26 C 0.2599(2) 0.5118(6) 0.42803(8) 0.0554(9) Uani 1 1 d . . .
H26A H 0.2402 0.4166 0.4448 0.066 Uiso 1 1 calc R . .
H26B H 0.3220 0.5192 0.4290 0.066 Uiso 1 1 calc R . .
C27 C 0.2245(2) 0.7534(6) 0.43139(11) 0.0570(11) Uani 1 1 d . . .
H27A H 0.1624 0.7454 0.4307 0.068 Uiso 1 1 calc R . .
H27B H 0.2433 0.8476 0.4144 0.068 Uiso 1 1 calc R . .
C28 C 0.2514(2) 0.8742(6) 0.46034(9) 0.0532(9) Uani 1 1 d . . .
H28A H 0.3033 0.9550 0.4605 0.064 Uiso 1 1 calc R . .
C29 C 0.2059(2) 0.8716(6) 0.48524(8) 0.0534(9) Uani 1 1 d . . .
H29A H 0.2250 0.9615 0.5014 0.064 Uiso 1 1 calc R . .
C30 C 0.1294(2) 0.7399(6) 0.48901(9) 0.0484(9) Uani 1 1 d . . .
C31 C 0.0665(2) 0.6206(6) 0.49282(7) 0.0447(8) Uani 1 1 d . . .
C32 C -0.00327(19) 0.4627(6) 0.49791(7) 0.0400(7) Uani 1 1 d . . .
C33 C -0.0570(2) 0.4904(7) 0.52295(7) 0.0500(8) Uani 1 1 d . . .
H33A H -0.0502 0.6204 0.5353 0.060 Uiso 1 1 calc R . .
C34 C -0.1194(2) 0.3290(8) 0.52947(8) 0.0572(10) Uani 1 1 d . . .
H34A H -0.1547 0.3512 0.5461 0.069 Uiso 1 1 calc R . .
C35 C -0.1301(2) 0.1347(8) 0.51163(9) 0.0600(10) Uani 1 1 d . . .
H35A H -0.1711 0.0227 0.5165 0.072 Uiso 1 1 calc R . .
C36 C -0.0789(2) 0.1061(6) 0.48598(8) 0.0497(8) Uani 1 1 d . . .
H36A H -0.0871 -0.0235 0.4736 0.060 Uiso 1 1 calc R . .
C37 C -0.01642(19) 0.2688(5) 0.47887(8) 0.0389(8) Uani 1 1 d . . .
C38 C 0.03823(18) 0.2362(6) 0.45101(8) 0.0391(8) Uani 1 1 d . . .
H38A H 0.0328 0.0760 0.4440 0.047 Uiso 1 1 calc R . .
H38B H 0.0979 0.2631 0.4561 0.047 Uiso 1 1 calc R . .
C39 C 0.0119(2) 0.4031(6) 0.42604(6) 0.0396(7) Uani 1 1 d . . .
C40 C -0.05382(19) 0.5120(5) 0.35842(6) 0.0374(7) Uani 1 1 d . . .
C41 C -0.0501(2) 0.3043(6) 0.34224(9) 0.0517(9) Uani 1 1 d . . .
H41A H -0.0001 0.2152 0.3420 0.062 Uiso 1 1 calc R . .
C42 C -0.1214(2) 0.2321(7) 0.32657(9) 0.0533(10) Uani 1 1 d . . .
H42A H -0.1192 0.0931 0.3157 0.064 Uiso 1 1 calc R . .
C43 C -0.1968(2) 0.3633(7) 0.32672(7) 0.0475(8) Uani 1 1 d . . .
C44 C -0.1985(2) 0.5652(6) 0.34304(8) 0.0516(9) Uani 1 1 d . . .
H44A H -0.2484 0.6544 0.3434 0.062 Uiso 1 1 calc R . .
C45 C -0.1276(2) 0.6412(6) 0.35917(7) 0.0448(8) Uani 1 1 d . . .
H45A H -0.1303 0.7787 0.3704 0.054 Uiso 1 1 calc R . .
C46 C -0.2739(2) 0.2815(9) 0.30943(12) 0.0770(14) Uani 1 1 d . . .
H46A H -0.3198 0.3920 0.3119 0.116 Uiso 1 1 calc R . .
H46B H -0.2916 0.1309 0.3168 0.116 Uiso 1 1 calc R . .
H46C H -0.2596 0.2694 0.2885 0.116 Uiso 1 1 calc R . .

loop_
_atom_site_aniso_label
_atom_site_aniso_U_11
_atom_site_aniso_U_22
_atom_site_aniso_U_33
_atom_site_aniso_U_23
_atom_site_aniso_U_13
_atom_site_aniso_U_12
S1 0.0443(4) 0.0455(5) 0.0428(4) 0.0122(4) -0.0075(4) -0.0088(4)
N1 0.0358(13) 0.0394(13) 0.0367(13) 0.0079(11) -0.0013(11) -0.0016(11)
O1 0.0479(13) 0.0857(17) 0.0445(13) 0.0167(13) 0.0042(11) 0.0261(13)
O2 0.0442(13) 0.100(2) 0.0547(15) 0.0331(14) 0.0013(11) -0.0134(14)
O3 0.0765(17) 0.0385(14) 0.080(2) 0.0095(13) -0.0260(14) -0.0062(12)
C1 0.0395(16) 0.0387(17) 0.044(2) 0.0019(15) 0.0029(13) 0.0028(13)
C2 0.0361(17) 0.054(2) 0.056(2) 0.0023(17) 0.0016(14) -0.0010(14)
C3 0.0485(19) 0.0485(19) 0.069(2) 0.0056(18) -0.0071(18) 0.0020(16)
C4 0.0489(19) 0.050(2) 0.066(3) 0.0121(18) 0.0013(17) -0.0048(16)
C5 0.0451(18) 0.046(2) 0.079(3) -0.0008(19) -0.0068(19) -0.0117(16)
C6 0.054(2) 0.052(2) 0.062(2) -0.0038(18) -0.0066(19) -0.0135(18)
C7 0.0469(19) 0.045(2) 0.054(3) 0.0053(15) -0.0018(16) -0.0030(18)
C8 0.0444(18) 0.057(2) 0.0413(18) 0.0067(16) -0.0036(15) 0.0031(17)
C9 0.0374(17) 0.0546(19) 0.0373(17) 0.0132(15) -0.0027(13) 0.0012(15)
C10 0.0495(19) 0.064(2) 0.0373(17) 0.0078(17) -0.0004(14) 0.0017(17)
C11 0.049(2) 0.074(3) 0.042(2) 0.0132(19) 0.0101(15) 0.0015(18)
C12 0.0418(18) 0.070(3) 0.059(2) 0.024(2) 0.0068(17) -0.0078(17)
C13 0.0469(18) 0.053(2) 0.049(2) 0.0094(16) -0.0049(15) -0.0059(16)
C14 0.0361(16) 0.0512(19) 0.035(2) 0.0129(15) -0.0014(13) 0.0025(15)
C15 0.0418(17) 0.042(2) 0.045(2) 0.0107(14) 0.0042(14) 0.0025(15)
C16 0.0403(16) 0.0444(19) 0.0370(17) 0.0035(14) -0.0030(13) 0.0027(14)
C17 0.0390(17) 0.0383(16) 0.0328(15) 0.0048(13) 0.0013(12) -0.0015(13)
C18 0.0498(18) 0.048(2) 0.0463(18) -0.0096(17) -0.0001(15) 0.0032(16)
C19 0.0392(18) 0.070(3) 0.057(2) -0.0036(19) -0.0013(16) 0.0097(17)
C20 0.0468(18) 0.059(2) 0.0345(16) 0.0033(17) -0.0041(14) -0.0073(16)
C21 0.068(2) 0.043(2) 0.055(3) -0.0069(17) -0.0030(19) -0.0027(18)
C22 0.0518(19) 0.0476(19) 0.053(2) -0.0041(18) -0.0041(17) 0.0132(16)
C23 0.071(3) 0.101(4) 0.059(3) -0.001(2) -0.019(2) -0.014(2)
S2 0.0464(4) 0.0440(4) 0.0423(4) 0.0107(4) -0.0075(4) -0.0084(4)
N2 0.0394(13) 0.0393(14) 0.0326(13) 0.0025(11) 0.0005(11) 0.0008(11)
O4 0.0499(14) 0.0852(18) 0.0434(13) 0.0113(13) 0.0043(10) 0.0280(13)
O5 0.0500(14) 0.096(2) 0.0519(15) 0.0318(14) 0.0027(12) -0.0117(13)
O6 0.0853(19) 0.0354(14) 0.0761(19) 0.0030(13) -0.0370(15) -0.0072(12)
C24 0.0396(15) 0.0402(17) 0.0360(18) -0.0034(14) 0.0015(12) -0.0001(14)
C25 0.0423(18) 0.053(2) 0.0445(19) -0.0015(16) 0.0029(14) -0.0032(15)
C26 0.052(2) 0.054(2) 0.060(2) 0.0007(19) -0.0065(17) 0.0023(17)
C27 0.058(2) 0.056(3) 0.056(3) 0.0051(18) -0.0014(17) 0.0040(18)
C28 0.0455(18) 0.047(2) 0.067(2) -0.0090(18) -0.0003(18) -0.0091(16)
C29 0.054(2) 0.053(2) 0.052(2) -0.0114(17) -0.0112(17) -0.0100(18)
C30 0.052(2) 0.057(2) 0.036(2) -0.0068(15) -0.0061(15) 0.0021(19)
C31 0.055(2) 0.0460(19) 0.0328(16) -0.0023(15) -0.0035(15) 0.0046(17)
C32 0.0379(16) 0.0473(18) 0.0346(15) 0.0038(14) -0.0056(13) 0.0063(14)
C33 0.049(2) 0.065(2) 0.0356(17) -0.0022(16) 0.0005(14) 0.0143(17)
C34 0.0425(19) 0.087(3) 0.042(2) 0.010(2) 0.0113(15) 0.0128(19)
C35 0.046(2) 0.077(3) 0.057(2) 0.018(2) 0.0065(17) -0.0076(19)
C36 0.0492(19) 0.057(2) 0.0426(18) 0.0078(17) -0.0025(16) -0.0034(17)
C37 0.0374(16) 0.0450(19) 0.0341(19) 0.0059(14) -0.0028(12) 0.0052(15)
C38 0.0425(17) 0.044(2) 0.0308(19) 0.0026(13) -0.0005(12) 0.0067(15)
C39 0.0416(17) 0.0459(18) 0.0314(16) 0.0006(13) -0.0005(13) 0.0017(15)
C40 0.0444(17) 0.0394(17) 0.0285(14) 0.0039(13) -0.0033(12) -0.0008(14)
C41 0.051(2) 0.0458(18) 0.058(2) -0.0088(19) -0.0034(16) 0.0060(16)
C42 0.065(2) 0.054(2) 0.041(2) -0.0107(16) -0.0072(17) -0.0043(19)
C43 0.0494(19) 0.065(2) 0.0279(14) 0.0047(17) -0.0016(14) -0.0106(17)
C44 0.0455(19) 0.057(2) 0.053(2) 0.0024(17) 0.0016(16) 0.0083(16)
C45 0.0459(18) 0.049(2) 0.0396(17) -0.0056(16) 0.0027(14) 0.0045(15)
C46 0.066(3) 0.106(4) 0.059(3) -0.003(3) -0.015(2) -0.023(3)

loop_
_atom_type_symbol
_atom_type_description
_atom_type_scat_dispersion_real
_atom_type_scat_dispersion_imag
_atom_type_scat_source
C C 0.0033 0.0016 'International Tables Vol C Tables 4.2.6.8 and 6.1.1.4'
H H 0.0000 0.0000 'International Tables Vol C Tables 4.2.6.8 and 6.1.1.4'
N N 0.0061 0.0033 'International Tables Vol C Tables 4.2.6.8 and 6.1.1.4'
O O 0.0106 0.0060 'International Tables Vol C Tables 4.2.6.8 and 6.1.1.4'
S S 0.1246 0.1234 'International Tables Vol C Tables 4.2.6.8 and 6.1.1.4'

loop_
_geom_angle_atom_site_label_1
_geom_angle_atom_site_label_2
_geom_angle_atom_site_label_3
_geom_angle
_geom_angle_site_symmetry_1
_geom_angle_site_symmetry_3
_geom_angle_publ_flag
O3 S1 O2 118.93(17) . . ?
O3 S1 N1 109.31(15) . . ?
O2 S1 N1 104.67(13) . . ?
O3 S1 C17 108.88(15) . . ?
O2 S1 C17 107.55(15) . . ?
N1 S1 C17 106.86(13) . . ?
C16 N1 C1 123.5(2) . . ?
C16 N1 S1 116.9(2) . . ?
C1 N1 S1 118.61(19) . . ?
N1 C1 C2 117.0(3) . . ?
C3 C2 C1 117.5(3) . . ?
C4 C3 C2 113.5(3) . . ?
C5 C4 C3 113.9(3) . . ?
C6 C5 C4 123.1(3) . . ?
C5 C6 C7 124.3(4) . . ?
C8 C7 C6 176.8(4) . . ?
C7 C8 C9 173.3(4) . . ?
C14 C9 C10 119.7(3) . . ?
C14 C9 C8 120.6(3) . . ?
C10 C9 C8 119.5(3) . . ?
C11 C10 C9 120.3(4) . . ?
C12 C11 C10 119.9(3) . . ?
C11 C12 C13 120.1(3) . . ?
C14 C13 C12 121.3(4) . . ?
C13 C14 C9 118.6(3) . . ?
C13 C14 C15 121.0(3) . . ?
C9 C14 C15 120.4(3) . . ?
C16 C15 C14 112.2(3) . . ?
O1 C16 N1 119.9(3) . . ?
O1 C16 C15 122.2(3) . . ?
N1 C16 C15 117.9(3) . . ?
C18 C17 C22 120.6(3) . . ?
C18 C17 S1 119.8(2) . . ?
C22 C17 S1 119.4(2) . . ?
C17 C18 C19 119.8(3) . . ?
C18 C19 C20 120.9(3) . . ?
C21 C20 C19 118.1(3) . . ?
C21 C20 C23 121.1(3) . . ?
C19 C20 C23 120.8(4) . . ?
C20 C21 C22 122.0(4) . . ?
C21 C22 C17 118.6(3) . . ?
O5 S2 O6 119.09(17) . . ?
O5 S2 N2 104.56(13) . . ?
O6 S2 N2 108.75(14) . . ?
O5 S2 C40 107.51(15) . . ?
O6 S2 C40 109.07(15) . . ?
N2 S2 C40 107.26(14) . . ?
C39 N2 C24 123.7(2) . . ?
C39 N2 S2 117.0(2) . . ?
C24 N2 S2 118.50(19) . . ?
N2 C24 C25 117.5(3) . . ?
C24 C25 C26 118.2(3) . . ?
C27 C26 C25 113.3(3) . . ?
C26 C27 C28 113.7(3) . . ?
C29 C28 C27 123.9(3) . . ?
C28 C29 C30 124.0(3) . . ?
C31 C30 C29 177.2(4) . . ?
C30 C31 C32 175.0(4) . . ?
C33 C32 C37 118.6(3) . . ?
C33 C32 C31 120.6(3) . . ?
C37 C32 C31 120.7(3) . . ?
C34 C33 C32 121.1(4) . . ?
C33 C34 C35 120.4(3) . . ?
C34 C35 C36 119.6(4) . . ?
C37 C36 C35 120.6(4) . . ?
C36 C37 C32 119.5(3) . . ?
C36 C37 C38 120.1(3) . . ?
C32 C37 C38 120.4(3) . . ?
C37 C38 C39 111.6(2) . . ?
O4 C39 N2 120.3(3) . . ?
O4 C39 C38 122.5(3) . . ?
N2 C39 C38 117.2(3) . . ?
C45 C40 C41 120.6(3) . . ?
C45 C40 S2 120.2(2) . . ?
C41 C40 S2 118.9(2) . . ?
C40 C41 C42 119.0(3) . . ?
C43 C42 C41 121.2(3) . . ?
C44 C43 C42 118.3(3) . . ?
C44 C43 C46 121.3(4) . . ?
C42 C43 C46 120.4(4) . . ?
C43 C44 C45 121.6(3) . . ?
C40 C45 C44 119.3(3) . . ?

loop_
_geom_bond_atom_site_label_1
_geom_bond_atom_site_label_2
_geom_bond_distance
_geom_bond_site_symmetry_2
_geom_bond_publ_flag
S1 O3 1.430(3) . ?
S1 O2 1.427(3) . ?
S1 N1 1.673(2) . ?
S1 C17 1.757(3) . ?
N1 C16 1.403(4) . ?
N1 C1 1.497(4) . ?
O1 C16 1.206(3) . ?
C1 C2 1.523(4) . ?
C2 C3 1.528(5) . ?
C3 C4 1.503(5) . ?
C4 C5 1.511(6) . ?
C5 C6 1.327(5) . ?
C6 C7 1.436(5) . ?
C7 C8 1.174(4) . ?
C8 C9 1.449(5) . ?
C9 C14 1.394(5) . ?
C9 C10 1.406(4) . ?
C10 C11 1.373(5) . ?
C11 C12 1.379(5) . ?
C12 C13 1.383(5) . ?
C13 C14 1.385(4) . ?
C14 C15 1.499(5) . ?
C15 C16 1.515(5) . ?
C17 C18 1.365(4) . ?
C17 C22 1.386(5) . ?
C18 C19 1.383(5) . ?
C19 C20 1.389(5) . ?
C20 C21 1.371(5) . ?
C20 C23 1.520(5) . ?
C21 C22 1.385(5) . ?
S2 O5 1.432(2) . ?
S2 O6 1.419(3) . ?
S2 N2 1.673(2) . ?
S2 C40 1.763(3) . ?
N2 C39 1.397(4) . ?
N2 C24 1.494(4) . ?
O4 C39 1.202(4) . ?
C24 C25 1.526(4) . ?
C25 C26 1.517(5) . ?
C26 C27 1.492(5) . ?
C27 C28 1.519(6) . ?
C28 C29 1.315(5) . ?
C29 C30 1.419(5) . ?
C30 C31 1.206(5) . ?
C31 C32 1.430(5) . ?
C32 C33 1.401(4) . ?
C32 C37 1.407(5) . ?
C33 C34 1.370(5) . ?
C34 C35 1.373(6) . ?
C35 C36 1.401(5) . ?
C36 C37 1.382(4) . ?
C37 C38 1.514(5) . ?
C38 C39 1.519(4) . ?
C40 C45 1.367(4) . ?
C40 C41 1.387(4) . ?
C41 C42 1.374(5) . ?
C42 C43 1.394(5) . ?
C43 C44 1.361(5) . ?
C43 C46 1.501(5) . ?
C44 C45 1.386(5) . ?
